data_7016210
loop_
_publ_author_name
'Koshevoy, Igor O.'
'Smirnova, Ekaterina S.'
'Haukka, Matti'
'Laguna, Antonio'
'Chueca, Jessica Camara'
'Pakkanen, Tapani A.'
'Tunik, Sergey P.'
'Ospino, Isaura'
'Crespo, Olga'

_publ_section_title
;
 Synthesis, structural characterization, photophysical properties and
 theoretical analysis of gold(i) thiolate-phosphine complexes.
;
_journal_issue 28
_journal_name_full 'Dalton transactions (Cambridge, England : 2003)'
_journal_page_first 7412
_journal_page_last 7422
_journal_paper_doi 10.1039/c1dt10437c
_journal_volume 40
_journal_year 2011
_chemical_formula_moiety 'C48 H38 Au2 P2 S2, 2(C6 H6)'
_chemical_formula_sum 'C60 H50 Au2 P2 S2'
_chemical_formula_weight 1290.99
_chemical_name_systematic
;
?
;
_space_group_IT_number 2
_symmetry_cell_setting triclinic
_symmetry_space_group_name_Hall '-P 1'
_symmetry_space_group_name_H-M 'P -1'
_atom_sites_solution_hydrogens geom
_atom_sites_solution_primary direct
_atom_sites_solution_secondary difmap
_audit_creation_method SHELXL-97
_cell_angle_alpha 67.1857(14)
_cell_angle_beta 89.317(2)
_cell_angle_gamma 74.500(2)
_cell_formula_units_Z 2
_cell_length_a 11.6545(3)
_cell_length_b 14.2494(4)
_cell_length_c 17.3478(5)
_cell_measurement_reflns_used 44069
_cell_measurement_temperature 100(2)
_cell_measurement_theta_max 27.48
_cell_measurement_theta_min 1.00
_cell_volume 2545.30(13)
_computing_cell_refinement 'Denzo/Scalepack (Otwinowski & Minor, 1997)'
_computing_data_collection 'Collect (Bruker AXS BV, 1997-2008)'
_computing_data_reduction 'Denzo/Scalepack (Otwinowski & Minor, 1997)'
_computing_molecular_graphics 'Diamond v.3.1f (Brandenburg, 2008)'
_computing_publication_material 'SHELXL-97 (Sheldrick, 1997)'
_computing_structure_refinement 'SHELXL-97 (Sheldrick, 1997)'
_computing_structure_solution 'SHELXS-97 (Sheldrick, 1997)'
_diffrn_ambient_temperature 100(2)
_diffrn_detector_area_resol_mean 9
_diffrn_measured_fraction_theta_full 0.997
_diffrn_measured_fraction_theta_max 0.997
_diffrn_measurement_device '95mm CCD camera on \k-goniostat'
_diffrn_measurement_device_type 'Nonius KappaCCD'
_diffrn_measurement_method '\f scans and \w scans with \k offset'
_diffrn_radiation_monochromator 'horizontally mounted graphite crystal'
_diffrn_radiation_source 'fine-focus sealed tube'
_diffrn_radiation_type MoK\a
_diffrn_radiation_wavelength 0.71073
_diffrn_reflns_av_R_equivalents 0.1330
_diffrn_reflns_av_sigmaI/netI 0.0790
_diffrn_reflns_limit_h_max 14
_diffrn_reflns_limit_h_min -14
_diffrn_reflns_limit_k_max 17
_diffrn_reflns_limit_k_min -17
_diffrn_reflns_limit_l_max 21
_diffrn_reflns_limit_l_min -21
_diffrn_reflns_number 45035
_diffrn_reflns_theta_full 26.00
_diffrn_reflns_theta_max 26.00
_diffrn_reflns_theta_min 1.28
_exptl_absorpt_coefficient_mu 5.941
_exptl_absorpt_correction_T_max 0.6139
_exptl_absorpt_correction_T_min 0.2919
_exptl_absorpt_correction_type multi-scan
_exptl_absorpt_process_details 'SADABS-2008/1 (Sheldrick, 2008)'
_exptl_crystal_colour colourless
_exptl_crystal_density_diffrn 1.684
_exptl_crystal_density_method 'not measured'
_exptl_crystal_description needle
_exptl_crystal_F_000 1260
_exptl_crystal_size_max 0.28
_exptl_crystal_size_mid 0.11
_exptl_crystal_size_min 0.09
_refine_diff_density_max 2.816
_refine_diff_density_min -1.581
_refine_diff_density_rms 0.193
_refine_ls_extinction_method none
_refine_ls_goodness_of_fit_ref 1.057
_refine_ls_hydrogen_treatment constr
_refine_ls_matrix_type full
_refine_ls_number_parameters 615
_refine_ls_number_reflns 38484
_refine_ls_number_restraints 42
_refine_ls_restrained_S_all 1.057
_refine_ls_R_factor_all 0.0684
_refine_ls_R_factor_gt 0.0462
_refine_ls_shift/su_max 0.002
_refine_ls_shift/su_mean 0.000
_refine_ls_structure_factor_coef Fsqd
_refine_ls_weighting_details 'calc w=1/[\s^2^(Fo^2^)+(0.0557P)^2^+0.0000P] where P=(Fo^2^+2Fc^2^)/3'
_refine_ls_weighting_scheme calc
_refine_ls_wR_factor_gt 0.1092
_refine_ls_wR_factor_ref 0.1203
_reflns_number_gt 29678
_reflns_number_total 38484
_reflns_threshold_expression >2sigma(I)
_cod_data_source_file c1dt10437c.txt
_cod_data_source_block 2
_cod_original_cell_volume 2545.30(12)
_cod_database_code 7016210

loop_
_symmetry_equiv_pos_as_xyz
'x, y, z'
'-x, -y, -z'

loop_
_atom_site_label
_atom_site_type_symbol
_atom_site_fract_x
_atom_site_fract_y
_atom_site_fract_z
_atom_site_U_iso_or_equiv
_atom_site_adp_type
_atom_site_occupancy
_atom_site_symmetry_multiplicity
_atom_site_calc_flag
_atom_site_refinement_flags
_atom_site_disorder_assembly
_atom_site_disorder_group
Au1 Au 0.636491(12) 0.628359(12) 0.170726(9) 0.02179(5) Uani 1 1 d . . .
Au2 Au 0.212878(13) 0.375959(12) 0.330353(10) 0.03090(6) Uani 1 1 d . . .
S1 S 0.53130(9) 0.79939(8) 0.08760(6) 0.0329(3) Uani 1 1 d . . .
S2 S 0.21835(11) 0.20299(10) 0.41191(8) 0.0517(4) Uani 1 1 d . . .
P1 P 0.75148(8) 0.46709(8) 0.25697(6) 0.0184(2) Uani 1 1 d . . .
P2 P 0.22494(8) 0.53833(8) 0.24356(6) 0.0207(2) Uani 1 1 d . . .
C1 C 0.6772(3) 0.3682(3) 0.3098(2) 0.0192(8) Uani 1 1 d . . .
C2 C 0.5847(3) 0.3910(3) 0.3581(2) 0.0238(9) Uani 1 1 d . . .
H2 H 0.5639 0.4582 0.3617 0.029 Uiso 1 1 calc R . .
C3 C 0.5229(3) 0.3188(3) 0.4007(2) 0.0282(10) Uani 1 1 d . . .
H3 H 0.4622 0.3350 0.4344 0.034 Uiso 1 1 calc R . .
C4 C 0.5518(4) 0.2223(3) 0.3929(2) 0.0353(11) Uani 1 1 d . . .
H4 H 0.5109 0.1713 0.4217 0.042 Uiso 1 1 calc R . .
C5 C 0.6397(4) 0.1997(3) 0.3433(3) 0.0379(11) Uani 1 1 d . . .
H5 H 0.6575 0.1339 0.3373 0.045 Uiso 1 1 calc R . .
C6 C 0.7012(3) 0.2708(3) 0.3030(2) 0.0274(9) Uani 1 1 d . . .
H6 H 0.7617 0.2536 0.2695 0.033 Uiso 1 1 calc R . .
C7 C 0.8363(3) 0.4735(3) 0.3410(2) 0.0166(8) Uani 1 1 d . . .
C8 C 0.8684(3) 0.3933(3) 0.4196(2) 0.0245(9) Uani 1 1 d . . .
H8 H 0.8459 0.3300 0.4320 0.029 Uiso 1 1 calc R . .
C9 C 0.9326(3) 0.4029(3) 0.4808(2) 0.0265(9) Uani 1 1 d . . .
H9 H 0.9541 0.3456 0.5344 0.032 Uiso 1 1 calc R . .
C10 C 0.9667(3) 0.4934(3) 0.4666(2) 0.0169(8) Uani 1 1 d . . .
C11 C 0.9344(4) 0.5746(3) 0.3858(2) 0.0368(11) Uani 1 1 d . . .
H11 H 0.9572 0.6378 0.3731 0.044 Uiso 1 1 calc R . .
C12 C 0.8704(3) 0.5650(3) 0.3244(2) 0.0290(10) Uani 1 1 d . . .
H12 H 0.8494 0.6215 0.2703 0.035 Uiso 1 1 calc R . .
C13 C 0.8620(3) 0.4088(3) 0.2018(2) 0.0196(8) Uani 1 1 d . . .
C14 C 0.9692(3) 0.3320(3) 0.2447(2) 0.0254(9) Uani 1 1 d . . .
H14 H 0.9838 0.3086 0.3039 0.030 Uiso 1 1 calc R . .
C15 C 1.0536(3) 0.2905(4) 0.2009(3) 0.0357(11) Uani 1 1 d . . .
H15 H 1.1262 0.2388 0.2301 0.043 Uiso 1 1 calc R . .
C16 C 1.0328(3) 0.3239(4) 0.1152(3) 0.0341(11) Uani 1 1 d . . .
H16 H 1.0912 0.2957 0.0852 0.041 Uiso 1 1 calc R . .
C17 C 0.9260(4) 0.3991(3) 0.0724(2) 0.0353(11) Uani 1 1 d . . .
H17 H 0.9115 0.4220 0.0133 0.042 Uiso 1 1 calc R . .
C18 C 0.8419(3) 0.4401(3) 0.1157(2) 0.0247(9) Uani 1 1 d . . .
H18 H 0.7688 0.4907 0.0862 0.030 Uiso 1 1 calc R . .
C19 C 0.5897(3) 0.8250(3) -0.0118(3) 0.0328(10) Uani 1 1 d . . .
C20 C 0.6112(4) 0.9238(3) -0.0543(3) 0.0436(12) Uani 1 1 d . . .
H20 H 0.5987 0.9728 -0.0282 0.052 Uiso 1 1 calc R . .
C21 C 0.6502(4) 0.9509(4) -0.1332(3) 0.0504(14) Uani 1 1 d . . .
H21 H 0.6662 1.0175 -0.1603 0.061 Uiso 1 1 calc R . .
C22 C 0.6664(4) 0.8809(4) -0.1733(3) 0.0527(15) Uani 1 1 d . . .
H22 H 0.6904 0.8999 -0.2286 0.063 Uiso 1 1 calc R . .
C23 C 0.6467(4) 0.7840(4) -0.1308(3) 0.0464(13) Uani 1 1 d . . .
H23 H 0.6591 0.7350 -0.1569 0.056 Uiso 1 1 calc R . .
C24 C 0.6091(3) 0.7553(4) -0.0508(3) 0.0365(11) Uani 1 1 d . . .
H24 H 0.5967 0.6874 -0.0229 0.044 Uiso 1 1 calc R . .
C25 C 0.3155(3) 0.5286(3) 0.1600(2) 0.0190(8) Uani 1 1 d . . .
C26 C 0.2970(3) 0.6086(3) 0.0796(2) 0.0275(10) Uani 1 1 d . . .
H26 H 0.2334 0.6718 0.0669 0.033 Uiso 1 1 calc R . .
C27 C 0.3687(3) 0.5985(3) 0.0179(2) 0.0255(9) Uani 1 1 d . . .
H27 H 0.3546 0.6551 -0.0361 0.031 Uiso 1 1 calc R . .
C28 C 0.4620(3) 0.5059(3) 0.0338(2) 0.0196(8) Uani 1 1 d . . .
C29 C 0.4806(4) 0.4270(3) 0.1147(2) 0.0342(11) Uani 1 1 d . . .
H29 H 0.5446 0.3639 0.1281 0.041 Uiso 1 1 calc R . .
C30 C 0.4090(3) 0.4382(3) 0.1754(2) 0.0295(10) Uani 1 1 d . . .
H30 H 0.4239 0.3822 0.2298 0.035 Uiso 1 1 calc R . .
C31 C 0.2999(3) 0.5952(3) 0.2981(2) 0.0205(9) Uani 1 1 d . . .
C32 C 0.2990(3) 0.5621(3) 0.3849(2) 0.0288(10) Uani 1 1 d . . .
H32 H 0.2573 0.5122 0.4147 0.035 Uiso 1 1 calc R . .
C33 C 0.3592(4) 0.6023(4) 0.4274(3) 0.0413(12) Uani 1 1 d . . .
H33 H 0.3592 0.5792 0.4866 0.050 Uiso 1 1 calc R . .
C34 C 0.4195(3) 0.6760(4) 0.3844(3) 0.0398(12) Uani 1 1 d . . .
H34 H 0.4609 0.7032 0.4138 0.048 Uiso 1 1 calc R . .
C35 C 0.4181(3) 0.7093(3) 0.2975(3) 0.0326(10) Uani 1 1 d . . .
H35 H 0.4586 0.7601 0.2674 0.039 Uiso 1 1 calc R . .
C36 C 0.3594(3) 0.6700(3) 0.2548(2) 0.0240(9) Uani 1 1 d . . .
H36 H 0.3591 0.6938 0.1955 0.029 Uiso 1 1 calc R . .
C37 C 0.0874(3) 0.6387(3) 0.1914(2) 0.0209(9) Uani 1 1 d . . .
C38 C 0.0493(3) 0.7339(3) 0.2020(2) 0.0276(10) Uani 1 1 d . . .
H38 H 0.0987 0.7484 0.2367 0.033 Uiso 1 1 calc R . .
C39 C -0.0595(3) 0.8081(3) 0.1629(2) 0.0319(10) Uani 1 1 d . . .
H39 H -0.0852 0.8722 0.1714 0.038 Uiso 1 1 calc R . .
C40 C -0.1295(3) 0.7870(3) 0.1113(2) 0.0320(11) Uani 1 1 d . . .
H40 H -0.2029 0.8382 0.0832 0.038 Uiso 1 1 calc R . .
C41 C -0.0952(3) 0.6937(3) 0.1000(2) 0.0260(9) Uani 1 1 d . . .
H41 H -0.1433 0.6809 0.0634 0.031 Uiso 1 1 calc R . .
C42 C 0.0110(3) 0.6181(3) 0.1428(2) 0.0210(9) Uani 1 1 d U . .
H42 H 0.0318 0.5511 0.1388 0.025 Uiso 1 1 calc R . .
C43 C 0.2935(4) 0.1735(4) 0.5099(3) 0.0453(13) Uani 1 1 d . . .
C44 C 0.3745(4) 0.0722(4) 0.5505(3) 0.0601(16) Uani 1 1 d . . .
H44 H 0.3885 0.0233 0.5243 0.072 Uiso 1 1 calc R . .
C45 C 0.4342(5) 0.0429(4) 0.6285(4) 0.077(2) Uani 1 1 d . . .
H45 H 0.4919 -0.0246 0.6539 0.092 Uiso 1 1 calc R . .
C46 C 0.4106(5) 0.1110(4) 0.6696(4) 0.078(2) Uani 1 1 d . . .
H46 H 0.4489 0.0893 0.7242 0.094 Uiso 1 1 calc R . .
C47 C 0.3302(4) 0.2116(4) 0.6300(3) 0.0621(16) Uani 1 1 d . . .
H47 H 0.3143 0.2599 0.6568 0.074 Uiso 1 1 calc R . .
C48 C 0.2726(4) 0.2408(4) 0.5497(3) 0.0516(14) Uani 1 1 d . . .
H48 H 0.2177 0.3094 0.5228 0.062 Uiso 1 1 calc R . .
C49 C 0.7218(3) 0.0829(3) 0.1089(4) 0.098(3) Uani 1 1 d G . .
H49 H 0.6438 0.0742 0.1153 0.117 Uiso 1 1 calc R . .
C50 C 0.7849(6) 0.0888(3) 0.1736(3) 0.116(3) Uani 1 1 d G . .
H50 H 0.7500 0.0840 0.2242 0.139 Uiso 1 1 calc R . .
C51 C 0.8991(6) 0.1015(3) 0.1642(3) 0.105(3) Uani 1 1 d G . .
H51 H 0.9422 0.1055 0.2084 0.126 Uiso 1 1 calc R . .
C52 C 0.9502(3) 0.1084(3) 0.0901(4) 0.082(2) Uani 1 1 d G . .
H52 H 1.0283 0.1171 0.0836 0.099 Uiso 1 1 calc R . .
C53 C 0.8872(5) 0.1026(3) 0.0254(2) 0.0643(16) Uani 1 1 d G . .
H53 H 0.9221 0.1073 -0.0253 0.077 Uiso 1 1 calc R . .
C54 C 0.7730(5) 0.0898(3) 0.0348(3) 0.090(2) Uani 1 1 d G . .
H54 H 0.7299 0.0858 -0.0095 0.108 Uiso 1 1 calc R . .
C55A C -0.0066(9) 0.8841(8) 0.3819(7) 0.069(6) Uani 0.389(5) 1 d PGU A 1
H55A H -0.0630 0.8469 0.3814 0.083 Uiso 0.389(5) 1 calc PR A 1
C56A C 0.1106(11) 0.8472(6) 0.3663(6) 0.059(4) Uani 0.389(5) 1 d PGU A 1
H56A H 0.1342 0.7849 0.3552 0.071 Uiso 0.389(5) 1 calc PR A 1
C57A C 0.1932(7) 0.9015(8) 0.3670(6) 0.067(6) Uani 0.389(5) 1 d PGU A 1
H57A H 0.2733 0.8763 0.3563 0.080 Uiso 0.389(5) 1 calc PR A 1
C58A C 0.1587(8) 0.9927(8) 0.3832(6) 0.062(4) Uani 0.389(5) 1 d PGU A 1
H58A H 0.2152 1.0298 0.3837 0.075 Uiso 0.389(5) 1 calc PR A 1
C59A C 0.0416(9) 1.0295(6) 0.3988(5) 0.056(4) Uani 0.389(5) 1 d PGU A 1
H59A H 0.0180 1.0919 0.4099 0.067 Uiso 0.389(5) 1 calc PR A 1
C60A C -0.0411(7) 0.9752(8) 0.3982(6) 0.063(4) Uani 0.389(5) 1 d PGU A 1
H60A H -0.1212 1.0004 0.4088 0.076 Uiso 0.389(5) 1 calc PR A 1
C55B C 0.0132(7) 0.8919(5) 0.3531(5) 0.066(3) Uani 0.611(5) 1 d PGU A 2
H55B H -0.0472 0.8824 0.3229 0.080 Uiso 0.611(5) 1 calc PR A 2
C56B C 0.1147(8) 0.9128(6) 0.3155(4) 0.094(4) Uani 0.611(5) 1 d PGU A 2
H56B H 0.1236 0.9177 0.2597 0.113 Uiso 0.611(5) 1 calc PR A 2
C57B C 0.2032(6) 0.9267(6) 0.3596(6) 0.094(5) Uani 0.611(5) 1 d PGU A 2
H57B H 0.2725 0.9411 0.3339 0.113 Uiso 0.611(5) 1 calc PR A 2
C58B C 0.1901(8) 0.9197(5) 0.4412(6) 0.110(5) Uani 0.611(5) 1 d PGU A 2
H58B H 0.2506 0.9292 0.4713 0.132 Uiso 0.611(5) 1 calc PR A 2
C59B C 0.0887(10) 0.8987(5) 0.4788(3) 0.101(4) Uani 0.611(5) 1 d PGU A 2
H59B H 0.0798 0.8939 0.5346 0.121 Uiso 0.611(5) 1 calc PR A 2
C60B C 0.0002(6) 0.8848(5) 0.4347(5) 0.083(4) Uani 0.611(5) 1 d PGU A 2
H60B H -0.0691 0.8705 0.4604 0.099 Uiso 0.611(5) 1 calc PR A 2

loop_
_atom_site_aniso_label
_atom_site_aniso_U_11
_atom_site_aniso_U_22
_atom_site_aniso_U_33
_atom_site_aniso_U_23
_atom_site_aniso_U_13
_atom_site_aniso_U_12
Au1 0.02037(9) 0.02046(9) 0.01927(9) -0.00287(7) 0.00032(6) -0.00507(7)
Au2 0.02363(10) 0.02464(10) 0.03196(10) 0.00516(8) -0.00322(7) -0.01185(8)
S1 0.0314(6) 0.0242(6) 0.0285(6) -0.0014(5) 0.0036(5) 0.0013(5)
S2 0.0449(7) 0.0335(7) 0.0554(8) 0.0135(6) -0.0123(6) -0.0238(6)
P1 0.0189(5) 0.0215(6) 0.0148(5) -0.0064(4) 0.0017(4) -0.0073(4)
P2 0.0181(5) 0.0226(6) 0.0184(5) -0.0038(5) 0.0003(4) -0.0077(5)
C1 0.0146(19) 0.022(2) 0.0163(19) -0.0032(17) 0.0031(16) -0.0041(17)
C2 0.0149(19) 0.018(2) 0.021(2) 0.0110(17) -0.0032(16) -0.0047(17)
C3 0.025(2) 0.037(3) 0.019(2) -0.009(2) 0.0019(17) -0.008(2)
C4 0.037(3) 0.031(3) 0.033(2) 0.001(2) 0.006(2) -0.021(2)
C5 0.043(3) 0.021(2) 0.049(3) -0.010(2) 0.006(2) -0.016(2)
C6 0.027(2) 0.025(2) 0.028(2) -0.0080(19) 0.0043(18) -0.0082(19)
C7 0.0174(19) 0.023(2) 0.0144(19) -0.0113(17) 0.0044(15) -0.0080(17)
C8 0.034(2) 0.015(2) 0.023(2) -0.0059(18) -0.0053(18) -0.0072(18)
C9 0.029(2) 0.021(2) 0.021(2) -0.0015(18) -0.0060(18) -0.0044(19)
C10 0.0158(18) 0.027(2) 0.0124(18) -0.0103(17) 0.0069(15) -0.0097(17)
C11 0.065(3) 0.034(3) 0.019(2) -0.003(2) 0.002(2) -0.038(2)
C12 0.047(3) 0.033(3) 0.0114(19) -0.0041(18) 0.0008(18) -0.024(2)
C13 0.020(2) 0.021(2) 0.023(2) -0.0090(17) 0.0019(16) -0.0112(17)
C14 0.025(2) 0.036(3) 0.018(2) -0.0157(19) 0.0022(17) -0.005(2)
C15 0.025(2) 0.045(3) 0.039(3) -0.023(2) -0.001(2) -0.004(2)
C16 0.026(2) 0.056(3) 0.033(3) -0.032(2) 0.0113(19) -0.011(2)
C17 0.047(3) 0.047(3) 0.022(2) -0.019(2) 0.013(2) -0.022(2)
C18 0.027(2) 0.029(2) 0.022(2) -0.0131(19) 0.0050(18) -0.0090(19)
C19 0.025(2) 0.024(2) 0.035(2) 0.000(2) 0.0001(19) -0.002(2)
C20 0.043(3) 0.022(3) 0.049(3) -0.002(2) 0.009(2) -0.001(2)
C21 0.054(3) 0.030(3) 0.043(3) 0.004(2) 0.014(3) -0.002(3)
C22 0.048(3) 0.040(3) 0.041(3) 0.002(3) 0.015(2) 0.006(3)
C23 0.034(3) 0.052(3) 0.042(3) -0.015(3) 0.009(2) -0.001(2)
C24 0.029(2) 0.036(3) 0.038(3) -0.008(2) 0.001(2) -0.007(2)
C25 0.020(2) 0.019(2) 0.0180(19) -0.0059(17) -0.0032(16) -0.0083(17)
C26 0.024(2) 0.016(2) 0.036(2) -0.0078(19) 0.0055(19) -0.0009(18)
C27 0.026(2) 0.021(2) 0.021(2) -0.0007(18) 0.0037(18) -0.0045(19)
C28 0.0189(19) 0.023(2) 0.018(2) -0.0106(17) -0.0038(15) -0.0037(17)
C29 0.038(2) 0.029(3) 0.021(2) -0.009(2) -0.0035(19) 0.014(2)
C30 0.043(3) 0.026(2) 0.0116(19) -0.0056(18) -0.0080(18) 0.001(2)
C31 0.0150(19) 0.031(2) 0.017(2) -0.0131(18) 0.0035(16) -0.0024(18)
C32 0.027(2) 0.042(3) 0.018(2) -0.009(2) 0.0047(18) -0.015(2)
C33 0.041(3) 0.064(3) 0.018(2) -0.019(2) 0.003(2) -0.010(3)
C34 0.030(2) 0.065(4) 0.037(3) -0.031(3) 0.002(2) -0.016(2)
C35 0.027(2) 0.042(3) 0.039(3) -0.022(2) 0.014(2) -0.018(2)
C36 0.021(2) 0.030(2) 0.023(2) -0.0101(19) 0.0038(17) -0.0099(19)
C37 0.023(2) 0.018(2) 0.0166(19) 0.0011(17) -0.0015(16) -0.0104(17)
C38 0.029(2) 0.028(2) 0.026(2) -0.0066(19) 0.0005(18) -0.014(2)
C39 0.027(2) 0.021(2) 0.039(3) -0.005(2) -0.006(2) -0.0034(19)
C40 0.021(2) 0.031(3) 0.024(2) 0.010(2) -0.0087(18) -0.007(2)
C41 0.027(2) 0.030(2) 0.021(2) -0.0084(19) 0.0013(17) -0.013(2)
C42 0.0202(11) 0.0198(12) 0.0228(12) -0.0050(9) 0.0005(8) -0.0104(9)
C43 0.037(3) 0.028(3) 0.055(3) 0.008(2) -0.004(2) -0.018(2)
C44 0.059(3) 0.024(3) 0.074(4) 0.009(3) -0.029(3) -0.019(3)
C45 0.079(4) 0.026(3) 0.102(5) 0.010(3) -0.044(4) -0.030(3)
C46 0.072(4) 0.049(4) 0.079(4) 0.028(3) -0.048(3) -0.041(3)
C47 0.048(3) 0.051(4) 0.072(4) -0.001(3) -0.016(3) -0.025(3)
C48 0.031(3) 0.042(3) 0.049(3) 0.018(3) -0.007(2) -0.014(2)
C49 0.067(4) 0.034(4) 0.145(7) -0.004(5) 0.021(5) 0.010(3)
C50 0.204(10) 0.060(5) 0.117(7) -0.056(5) 0.076(7) -0.062(6)
C51 0.179(8) 0.082(5) 0.084(5) -0.030(4) 0.002(5) -0.088(6)
C52 0.084(4) 0.047(4) 0.106(5) -0.007(4) 0.016(4) -0.039(4)
C53 0.103(5) 0.025(3) 0.049(3) -0.004(3) -0.005(4) -0.010(3)
C54 0.099(6) 0.023(3) 0.103(6) 0.018(3) -0.056(4) -0.006(4)
C55A 0.076(10) 0.041(10) 0.084(16) 0.000(9) 0.033(11) -0.045(9)
C56A 0.100(10) 0.044(9) 0.044(9) -0.019(7) 0.036(9) -0.039(8)
C57A 0.042(10) 0.017(8) 0.137(18) -0.023(9) 0.029(11) -0.013(7)
C58A 0.072(8) 0.077(11) 0.065(10) -0.052(10) 0.022(8) -0.030(8)
C59A 0.079(8) 0.045(8) 0.052(8) -0.028(7) 0.021(8) -0.017(7)
C60A 0.060(8) 0.037(8) 0.063(9) 0.006(7) 0.017(7) -0.008(6)
C55B 0.060(7) 0.046(7) 0.082(7) -0.020(6) 0.003(6) -0.006(6)
C56B 0.125(10) 0.082(9) 0.097(9) -0.055(8) 0.061(7) -0.036(9)
C57B 0.071(9) 0.037(7) 0.167(11) -0.022(9) 0.044(9) -0.034(7)
C58B 0.133(10) 0.045(7) 0.091(8) 0.035(7) -0.061(7) -0.018(7)
C59B 0.228(14) 0.030(5) 0.037(5) 0.006(4) 0.010(6) -0.055(8)
C60B 0.103(8) 0.049(7) 0.079(8) -0.014(7) 0.039(7) -0.015(6)

loop_
_atom_type_symbol
_atom_type_description
_atom_type_scat_dispersion_real
_atom_type_scat_dispersion_imag
_atom_type_scat_source
C C 0.0033 0.0016 'International Tables Vol C Tables 4.2.6.8 and 6.1.1.4'
H H 0.0000 0.0000 'International Tables Vol C Tables 4.2.6.8 and 6.1.1.4'
P P 0.1023 0.0942 'International Tables Vol C Tables 4.2.6.8 and 6.1.1.4'
S S 0.1246 0.1234 'International Tables Vol C Tables 4.2.6.8 and 6.1.1.4'
Au Au -2.0133 8.8022 'International Tables Vol C Tables 4.2.6.8 and 6.1.1.4'

loop_
_geom_angle_atom_site_label_1
_geom_angle_atom_site_label_2
_geom_angle_atom_site_label_3
_geom_angle
_geom_angle_site_symmetry_1
_geom_angle_site_symmetry_3
_geom_angle_publ_flag
P1 Au1 S1 174.46(4) . . yes
P2 Au2 S2 173.60(4) . . yes
C19 S1 Au1 104.83(14) . . yes
C43 S2 Au2 105.30(16) . . yes
C1 P1 C13 105.41(17) . . ?
C1 P1 C7 104.43(17) . . ?
C13 P1 C7 105.49(16) . . ?
C1 P1 Au1 117.22(12) . . ?
C13 P1 Au1 111.54(12) . . ?
C7 P1 Au1 111.82(12) . . ?
C37 P2 C25 105.22(16) . . ?
C37 P2 C31 105.91(17) . . ?
C25 P2 C31 105.40(16) . . ?
C37 P2 Au2 117.67(12) . . ?
C25 P2 Au2 110.28(13) . . ?
C31 P2 Au2 111.50(13) . . ?
C6 C1 C2 117.1(4) . . ?
C6 C1 P1 124.1(3) . . ?
C2 C1 P1 118.8(3) . . ?
C3 C2 C1 122.2(4) . . ?
C3 C2 H2 118.9 . . ?
C1 C2 H2 118.9 . . ?
C4 C3 C2 118.3(4) . . ?
C4 C3 H3 120.9 . . ?
C2 C3 H3 120.9 . . ?
C5 C4 C3 120.4(4) . . ?
C5 C4 H4 119.8 . . ?
C3 C4 H4 119.8 . . ?
C6 C5 C4 120.6(4) . . ?
C6 C5 H5 119.7 . . ?
C4 C5 H5 119.7 . . ?
C5 C6 C1 121.3(4) . . ?
C5 C6 H6 119.3 . . ?
C1 C6 H6 119.3 . . ?
C8 C7 C12 118.3(3) . . ?
C8 C7 P1 123.8(3) . . ?
C12 C7 P1 117.9(3) . . ?
C7 C8 C9 121.1(4) . . ?
C7 C8 H8 119.4 . . ?
C9 C8 H8 119.4 . . ?
C8 C9 C10 122.0(3) . . ?
C8 C9 H9 119.0 . . ?
C10 C9 H9 119.0 . . ?
C9 C10 C11 116.5(3) . . ?
C9 C10 C10 122.7(4) . 2_766 ?
C11 C10 C10 120.8(4) . 2_766 ?
C12 C11 C10 121.6(4) . . ?
C12 C11 H11 119.2 . . ?
C10 C11 H11 119.2 . . ?
C11 C12 C7 120.5(3) . . ?
C11 C12 H12 119.8 . . ?
C7 C12 H12 119.8 . . ?
C18 C13 C14 118.8(3) . . ?
C18 C13 P1 120.0(3) . . ?
C14 C13 P1 121.1(3) . . ?
C15 C14 C13 120.1(3) . . ?
C15 C14 H14 120.0 . . ?
C13 C14 H14 120.0 . . ?
C16 C15 C14 120.2(4) . . ?
C16 C15 H15 119.9 . . ?
C14 C15 H15 119.9 . . ?
C15 C16 C17 119.9(4) . . ?
C15 C16 H16 120.0 . . ?
C17 C16 H16 120.0 . . ?
C18 C17 C16 120.0(4) . . ?
C18 C17 H17 120.0 . . ?
C16 C17 H17 120.0 . . ?
C17 C18 C13 120.9(4) . . ?
C17 C18 H18 119.6 . . ?
C13 C18 H18 119.6 . . ?
C24 C19 C20 118.3(4) . . ?
C24 C19 S1 123.5(3) . . ?
C20 C19 S1 118.1(4) . . ?
C21 C20 C19 121.1(5) . . ?
C21 C20 H20 119.5 . . ?
C19 C20 H20 119.5 . . ?
C20 C21 C22 120.3(5) . . ?
C20 C21 H21 119.9 . . ?
C22 C21 H21 119.9 . . ?
C23 C22 C21 118.1(4) . . ?
C23 C22 H22 120.9 . . ?
C21 C22 H22 120.9 . . ?
C22 C23 C24 122.0(5) . . ?
C22 C23 H23 119.0 . . ?
C24 C23 H23 119.0 . . ?
C19 C24 C23 120.2(4) . . ?
C19 C24 H24 119.9 . . ?
C23 C24 H24 119.9 . . ?
C30 C25 C26 117.1(3) . . ?
C30 C25 P2 119.5(3) . . ?
C26 C25 P2 123.4(3) . . ?
C27 C26 C25 121.6(4) . . ?
C27 C26 H26 119.2 . . ?
C25 C26 H26 119.2 . . ?
C26 C27 C28 120.9(3) . . ?
C26 C27 H27 119.6 . . ?
C28 C27 H27 119.6 . . ?
C29 C28 C27 117.0(3) . . ?
C29 C28 C28 122.3(4) . 2_665 ?
C27 C28 C28 120.8(4) . 2_665 ?
C30 C29 C28 121.5(4) . . ?
C30 C29 H29 119.2 . . ?
C28 C29 H29 119.2 . . ?
C29 C30 C25 121.9(4) . . ?
C29 C30 H30 119.1 . . ?
C25 C30 H30 119.1 . . ?
C36 C31 C32 119.6(4) . . ?
C36 C31 P2 121.3(3) . . ?
C32 C31 P2 119.2(3) . . ?
C33 C32 C31 119.7(4) . . ?
C33 C32 H32 120.2 . . ?
C31 C32 H32 120.2 . . ?
C32 C33 C34 120.8(4) . . ?
C32 C33 H33 119.6 . . ?
C34 C33 H33 119.6 . . ?
C33 C34 C35 118.8(4) . . ?
C33 C34 H34 120.6 . . ?
C35 C34 H34 120.6 . . ?
C36 C35 C34 121.0(4) . . ?
C36 C35 H35 119.5 . . ?
C34 C35 H35 119.5 . . ?
C35 C36 C31 120.2(4) . . ?
C35 C36 H36 119.9 . . ?
C31 C36 H36 119.9 . . ?
C42 C37 C38 117.9(3) . . ?
C42 C37 P2 119.0(3) . . ?
C38 C37 P2 122.9(3) . . ?
C39 C38 C37 121.3(4) . . ?
C39 C38 H38 119.4 . . ?
C37 C38 H38 119.4 . . ?
C40 C39 C38 118.8(4) . . ?
C40 C39 H39 120.6 . . ?
C38 C39 H39 120.6 . . ?
C41 C40 C39 121.4(4) . . ?
C41 C40 H40 119.3 . . ?
C39 C40 H40 119.3 . . ?
C40 C41 C42 119.0(4) . . ?
C40 C41 H41 120.5 . . ?
C42 C41 H41 120.5 . . ?
C41 C42 C37 121.3(4) . . ?
C41 C42 H42 119.3 . . ?
C37 C42 H42 119.3 . . ?
C48 C43 C44 118.5(5) . . ?
C48 C43 S2 123.8(4) . . ?
C44 C43 S2 117.6(4) . . ?
C45 C44 C43 120.6(5) . . ?
C45 C44 H44 119.7 . . ?
C43 C44 H44 119.7 . . ?
C44 C45 C46 120.5(5) . . ?
C44 C45 H45 119.7 . . ?
C46 C45 H45 119.7 . . ?
C45 C46 C47 119.3(5) . . ?
C45 C46 H46 120.4 . . ?
C47 C46 H46 120.4 . . ?
C46 C47 C48 119.2(6) . . ?
C46 C47 H47 120.4 . . ?
C48 C47 H47 120.4 . . ?
C43 C48 C47 121.8(5) . . ?
C43 C48 H48 119.1 . . ?
C47 C48 H48 119.1 . . ?
C50 C49 C54 120.0 . . ?
C50 C49 H49 120.0 . . ?
C54 C49 H49 120.0 . . ?
C51 C50 C49 120.0 . . ?
C51 C50 H50 120.0 . . ?
C49 C50 H50 120.0 . . ?
C50 C51 C52 120.0 . . ?
C50 C51 H51 120.0 . . ?
C52 C51 H51 120.0 . . ?
C53 C52 C51 120.0 . . ?
C53 C52 H52 120.0 . . ?
C51 C52 H52 120.0 . . ?
C52 C53 C54 120.0 . . ?
C52 C53 H53 120.0 . . ?
C54 C53 H53 120.0 . . ?
C53 C54 C49 120.0 . . ?
C53 C54 H54 120.0 . . ?
C49 C54 H54 120.0 . . ?
C56A C55A C60A 120.0 . . ?
C56A C55A H55A 120.0 . . ?
C60A C55A H55A 120.0 . . ?
C57A C56A C55A 120.0 . . ?
C57A C56A H56A 120.0 . . ?
C55A C56A H56A 120.0 . . ?
C58A C57A C56A 120.0 . . ?
C58A C57A H57A 120.0 . . ?
C56A C57A H57A 120.0 . . ?
C59A C58A C57A 120.0 . . ?
C59A C58A H58A 120.0 . . ?
C57A C58A H58A 120.0 . . ?
C58A C59A C60A 120.0 . . ?
C58A C59A H59A 120.0 . . ?
C60A C59A H59A 120.0 . . ?
C59A C60A C55A 120.0 . . ?
C59A C60A H60A 120.0 . . ?
C55A C60A H60A 120.0 . . ?
C56B C55B C60B 120.0 . . ?
C56B C55B H55B 120.0 . . ?
C60B C55B H55B 120.0 . . ?
C57B C56B C55B 120.0 . . ?
C57B C56B H56B 120.0 . . ?
C55B C56B H56B 120.0 . . ?
C56B C57B C58B 120.0 . . ?
C56B C57B H57B 120.0 . . ?
C58B C57B H57B 120.0 . . ?
C57B C58B C59B 120.0 . . ?
C57B C58B H58B 120.0 . . ?
C59B C58B H58B 120.0 . . ?
C60B C59B C58B 120.0 . . ?
C60B C59B H59B 120.0 . . ?
C58B C59B H59B 120.0 . . ?
C59B C60B C55B 120.0 . . ?
C59B C60B H60B 120.0 . . ?
C55B C60B H60B 120.0 . . ?

loop_
_geom_bond_atom_site_label_1
_geom_bond_atom_site_label_2
_geom_bond_distance
_geom_bond_site_symmetry_2
_geom_bond_publ_flag
Au1 P1 2.2474(10) . yes
Au1 S1 2.2895(10) . yes
Au2 P2 2.2599(10) . yes
Au2 S2 2.3009(12) . yes
S1 C19 1.786(4) . yes
S2 C43 1.766(5) . yes
P1 C1 1.791(4) . ?
P1 C13 1.811(4) . ?
P1 C7 1.816(3) . ?
P2 C37 1.800(4) . ?
P2 C25 1.810(4) . ?
P2 C31 1.818(4) . ?
C1 C6 1.392(5) . ?
C1 C2 1.404(5) . ?
C2 C3 1.385(5) . ?
C2 H2 0.9500 . ?
C3 C4 1.385(6) . ?
C3 H3 0.9500 . ?
C4 C5 1.383(6) . ?
C4 H4 0.9500 . ?
C5 C6 1.362(5) . ?
C5 H5 0.9500 . ?
C6 H6 0.9500 . ?
C7 C8 1.371(5) . ?
C7 C12 1.388(5) . ?
C8 C9 1.375(5) . ?
C8 H8 0.9500 . ?
C9 C10 1.381(5) . ?
C9 H9 0.9500 . ?
C10 C11 1.404(5) . ?
C10 C10 1.499(7) 2_766 ?
C11 C12 1.376(5) . ?
C11 H11 0.9500 . ?
C12 H12 0.9500 . ?
C13 C18 1.386(5) . ?
C13 C14 1.404(5) . ?
C14 C15 1.384(5) . ?
C14 H14 0.9500 . ?
C15 C16 1.377(5) . ?
C15 H15 0.9500 . ?
C16 C17 1.392(5) . ?
C16 H16 0.9500 . ?
C17 C18 1.372(5) . ?
C17 H17 0.9500 . ?
C18 H18 0.9500 . ?
C19 C24 1.375(6) . ?
C19 C20 1.402(6) . ?
C20 C21 1.377(6) . ?
C20 H20 0.9500 . ?
C21 C22 1.398(6) . ?
C21 H21 0.9500 . ?
C22 C23 1.370(6) . ?
C22 H22 0.9500 . ?
C23 C24 1.388(6) . ?
C23 H23 0.9500 . ?
C24 H24 0.9500 . ?
C25 C30 1.381(5) . ?
C25 C26 1.390(5) . ?
C26 C27 1.377(5) . ?
C26 H26 0.9500 . ?
C27 C28 1.399(5) . ?
C27 H27 0.9500 . ?
C28 C29 1.391(5) . ?
C28 C28 1.495(7) 2_665 ?
C29 C30 1.368(5) . ?
C29 H29 0.9500 . ?
C30 H30 0.9500 . ?
C31 C36 1.393(5) . ?
C31 C32 1.393(5) . ?
C32 C33 1.386(6) . ?
C32 H32 0.9500 . ?
C33 C34 1.388(6) . ?
C33 H33 0.9500 . ?
C34 C35 1.394(5) . ?
C34 H34 0.9500 . ?
C35 C36 1.366(5) . ?
C35 H35 0.9500 . ?
C36 H36 0.9500 . ?
C37 C42 1.393(5) . ?
C37 C38 1.393(5) . ?
C38 C39 1.391(5) . ?
C38 H38 0.9500 . ?
C39 C40 1.383(5) . ?
C39 H39 0.9500 . ?
C40 C41 1.373(5) . ?
C40 H40 0.9500 . ?
C41 C42 1.389(5) . ?
C41 H41 0.9500 . ?
C42 H42 0.9500 . ?
C43 C48 1.356(6) . ?
C43 C44 1.404(6) . ?
C44 C45 1.384(7) . ?
C44 H44 0.9500 . ?
C45 C46 1.384(8) . ?
C45 H45 0.9500 . ?
C46 C47 1.393(7) . ?
C46 H46 0.9500 . ?
C47 C48 1.410(6) . ?
C47 H47 0.9500 . ?
C48 H48 0.9500 . ?
C49 C50 1.3900 . ?
C49 C54 1.3900 . ?
C49 H49 0.9500 . ?
C50 C51 1.3900 . ?
C50 H50 0.9500 . ?
C51 C52 1.3900 . ?
C51 H51 0.9500 . ?
C52 C53 1.3900 . ?
C52 H52 0.9500 . ?
C53 C54 1.3900 . ?
C53 H53 0.9500 . ?
C54 H54 0.9500 . ?
C55A C56A 1.3900 . ?
C55A C60A 1.3900 . ?
C55A H55A 0.9500 . ?
C56A C57A 1.3900 . ?
C56A H56A 0.9500 . ?
C57A C58A 1.3900 . ?
C57A H57A 0.9500 . ?
C58A C59A 1.3900 . ?
C58A H58A 0.9500 . ?
C59A C60A 1.3900 . ?
C59A H59A 0.9500 . ?
C60A H60A 0.9500 . ?
C55B C56B 1.3900 . ?
C55B C60B 1.3900 . ?
C55B H55B 0.9500 . ?
C56B C57B 1.3900 . ?
C56B H56B 0.9500 . ?
C57B C58B 1.3900 . ?
C57B H57B 0.9500 . ?
C58B C59B 1.3900 . ?
C58B H58B 0.9500 . ?
C59B C60B 1.3900 . ?
C59B H59B 0.9500 . ?
C60B H60B 0.9500 . ?
